data_4335724
loop_
_publ_author_name
'Wen-Jing Hu'
'Long-Qing Liu'
'Ming-Liang Ma'
'Xiao-Li Zhao'
'Yahu A. Liu'
'Xian-Qiang Mi'
'Biao Jiang'
'Ke Wen'

_publ_section_title
;
 A Trigonal Prismatic Ligand in the Metal-Mediated Self-Assembly of One-
 and Two-Dimensional Metallosupramolecular Polymers
;
_journal_name_full 'Inorganic Chemistry'
_journal_page_first 9309
_journal_page_last 9319
_journal_paper_doi 10.1021/ic400751n
_journal_volume 52
_journal_year 2013
_chemical_formula_moiety 'C24 H12 N6 O6, C O'
_chemical_formula_sum 'C25 H12 N6 O7'
_chemical_formula_weight 508.41
_chemical_name_systematic
; 
 ? 
;
_space_group_IT_number 2
_symmetry_cell_setting triclinic
_symmetry_space_group_name_Hall '-P 1'
_symmetry_space_group_name_H-M 'P -1'
_atom_sites_solution_hydrogens geom
_atom_sites_solution_primary direct
_atom_sites_solution_secondary difmap
_audit_creation_method SHELXL-97
_cell_angle_alpha 110.871(2)
_cell_angle_beta 90.663(2)
_cell_angle_gamma 95.055(2)
_cell_formula_units_Z 4
_cell_length_a 12.3325(6)
_cell_length_b 13.9068(7)
_cell_length_c 14.5927(8)
_cell_measurement_reflns_used 9054
_cell_measurement_temperature 296(2)
_cell_measurement_theta_max 0.00
_cell_measurement_theta_min 0.00
_cell_volume 2326.9(2)
_computing_cell_refinement 'Bruker SMART'
_computing_data_collection 'Bruker SMART'
_computing_data_reduction 'Bruker SAINT'
_computing_molecular_graphics 'Bruker SHELXTL'
_computing_publication_material 'Bruker SHELXTL'
_computing_structure_refinement 'SHELXL-97 (Sheldrick, 1997)'
_computing_structure_solution 'SHELXS-97 (Sheldrick, 1990)'
_diffrn_ambient_temperature 296(2)
_diffrn_measured_fraction_theta_full 0.993
_diffrn_measured_fraction_theta_max 0.993
_diffrn_measurement_device_type 'CCD area detector'
_diffrn_measurement_method 'phi and omega scans'
_diffrn_radiation_monochromator graphite
_diffrn_radiation_source 'fine-focus sealed tube'
_diffrn_radiation_type MoK\a
_diffrn_radiation_wavelength 0.71073
_diffrn_reflns_av_R_equivalents 0.0233
_diffrn_reflns_av_sigmaI/netI 0.0254
_diffrn_reflns_limit_h_max 14
_diffrn_reflns_limit_h_min -14
_diffrn_reflns_limit_k_max 16
_diffrn_reflns_limit_k_min -16
_diffrn_reflns_limit_l_max 17
_diffrn_reflns_limit_l_min -17
_diffrn_reflns_number 27239
_diffrn_reflns_theta_full 25.01
_diffrn_reflns_theta_max 25.01
_diffrn_reflns_theta_min 1.57
_exptl_absorpt_coefficient_mu 0.110
_exptl_absorpt_correction_T_max 1
_exptl_absorpt_correction_T_min 0.889675
_exptl_absorpt_correction_type multi-scan
_exptl_absorpt_process_details sadabs
_exptl_crystal_colour colorless
_exptl_crystal_density_diffrn 1.451
_exptl_crystal_description block
_exptl_crystal_F_000 1040
_exptl_crystal_size_max 0.440
_exptl_crystal_size_mid 0.271
_exptl_crystal_size_min 0.150
_refine_diff_density_max 1.227
_refine_diff_density_min -0.376
_refine_diff_density_rms 0.067
_refine_ls_extinction_method none
_refine_ls_goodness_of_fit_ref 1.046
_refine_ls_hydrogen_treatment constr
_refine_ls_matrix_type full
_refine_ls_number_parameters 685
_refine_ls_number_reflns 8146
_refine_ls_number_restraints 6
_refine_ls_restrained_S_all 1.046
_refine_ls_R_factor_all 0.0759
_refine_ls_R_factor_gt 0.0593
_refine_ls_shift/su_max 0.000
_refine_ls_shift/su_mean 0.000
_refine_ls_structure_factor_coef Fsqd
_refine_ls_weighting_details 'calc w=1/[\s^2^(Fo^2^)+(0.1239P)^2^+1.1570P] where P=(Fo^2^+2Fc^2^)/3'
_refine_ls_weighting_scheme calc
_refine_ls_wR_factor_gt 0.1799
_refine_ls_wR_factor_ref 0.2018
_reflns_number_gt 6228
_reflns_number_total 8146
_reflns_threshold_expression >2sigma(I)
_cod_data_source_file ic400751n_L.cif
_cod_data_source_block z
_cod_database_code 4335724

loop_
_symmetry_equiv_pos_as_xyz
'x, y, z'
'-x, -y, -z'

loop_
_atom_site_label
_atom_site_type_symbol
_atom_site_fract_x
_atom_site_fract_y
_atom_site_fract_z
_atom_site_U_iso_or_equiv
_atom_site_adp_type
_atom_site_occupancy
_atom_site_symmetry_multiplicity
_atom_site_calc_flag
_atom_site_refinement_flags
O1 O 0.75684(15) 0.50967(14) 0.35367(15) 0.0490(5) Uani 1 1 d .
O2 O 1.11999(15) 0.42300(15) 0.38046(16) 0.0530(5) Uani 1 1 d .
O3 O 0.99576(17) 0.07903(16) 0.29915(17) 0.0556(5) Uani 1 1 d .
O4 O 0.63252(16) 0.16416(15) 0.26771(17) 0.0559(6) Uani 1 1 d .
O5 O 0.85748(18) 0.07481(15) -0.00915(14) 0.0554(5) Uani 1 1 d .
O6 O 0.97668(19) 0.42062(16) 0.07376(15) 0.0566(6) Uani 1 1 d .
O7 O 0.82612(15) -0.24516(18) -0.94851(15) 0.0541(5) Uani 1 1 d .
O8 O 0.51755(15) -0.13473(18) -1.04379(15) 0.0547(6) Uani 1 1 d .
O9 O 0.42523(19) 0.00416(17) -0.70706(17) 0.0609(6) Uani 1 1 d .
O10 O 0.73661(18) -0.10243(17) -0.61213(16) 0.0607(6) Uani 1 1 d .
O11 O 0.29706(17) -0.34359(18) -0.9064(2) 0.0679(7) Uani 1 1 d .
O12 O 0.60503(18) -0.45236(15) -0.80703(18) 0.0592(6) Uani 1 1 d .
O13 O 0.8897(6) 0.1640(7) -0.3675(4) 0.244(4) Uani 1 1 d .
O14 O 0.5924(4) 0.3344(3) -0.3721(3) 0.1394(16) Uani 1 1 d .
N1 N 0.91319(18) 0.24877(17) 0.03524(15) 0.0409(5) Uani 1 1 d .
N2 N 0.9306(2) 0.2207(3) -0.16115(19) 0.0633(8) Uani 1 1 d .
N3 N 0.49835(18) 0.3917(2) 0.38508(18) 0.0526(6) Uani 1 1 d .
N4 N 0.69750(17) 0.33633(17) 0.30825(16) 0.0419(5) Uani 1 1 d .
N5 N 1.2499(2) 0.2177(3) 0.4141(2) 0.0662(8) Uani 1 1 d .
N6 N 1.05546(17) 0.25110(17) 0.33802(15) 0.0404(5) Uani 1 1 d .
N7 N 0.5958(3) 0.1186(2) -0.4903(2) 0.0696(8) Uani 1 1 d .
N8 N 0.5810(2) -0.05103(18) -0.66309(17) 0.0479(6) Uani 1 1 d .
N9 N 0.3286(3) -0.5662(2) -0.8467(2) 0.0645(8) Uani 1 1 d .
N10 N 0.45343(19) -0.39540(18) -0.85769(18) 0.0481(6) Uani 1 1 d .
N11 N 0.7792(2) -0.16088(18) -1.14816(17) 0.0480(6) Uani 1 1 d .
N12 N 0.67068(17) -0.18819(17) -0.99215(16) 0.0391(5) Uani 1 1 d .
C1 C 0.8895(2) 0.1577(2) -0.0345(2) 0.0440(6) Uani 1 1 d .
C2 C 0.8977(3) 0.1417(3) -0.1332(2) 0.0580(8) Uani 1 1 d .
H2A H 0.8804 0.0760 -0.1800 0.070 Uiso 1 1 calc R
C3 C 0.9547(2) 0.3123(3) -0.0922(2) 0.0560(8) Uani 1 1 d .
H3A H 0.9775 0.3687 -0.1098 0.067 Uiso 1 1 calc R
C4 C 0.9467(2) 0.3254(2) 0.0054(2) 0.0441(6) Uani 1 1 d .
C5 C 0.6169(2) 0.2669(2) 0.3072(2) 0.0426(6) Uani 1 1 d .
C6 C 0.5167(2) 0.2931(2) 0.3447(2) 0.0495(7) Uani 1 1 d .
H6A H 0.4619 0.2414 0.3415 0.059 Uiso 1 1 calc R
C7 C 0.5781(2) 0.4629(2) 0.3880(2) 0.0485(7) Uani 1 1 d .
H7A H 0.5677 0.5326 0.4163 0.058 Uiso 1 1 calc R
C8 C 0.6775(2) 0.4336(2) 0.34867(19) 0.0403(6) Uani 1 1 d .
C9 C 1.1705(3) 0.1415(3) 0.3769(2) 0.0592(8) Uani 1 1 d .
H9A H 1.1794 0.0757 0.3769 0.071 Uiso 1 1 calc R
C10 C 1.0748(2) 0.1599(2) 0.3383(2) 0.0441(6) Uani 1 1 d .
C11 C 1.1351(2) 0.3255(2) 0.37627(19) 0.0432(6) Uani 1 1 d .
C12 C 1.2327(2) 0.3104(3) 0.4128(2) 0.0573(8) Uani 1 1 d .
H12A H 1.2870 0.3651 0.4368 0.069 Uiso 1 1 calc R
C13 C 1.0329(2) 0.43386(19) 0.3232(2) 0.0403(6) Uani 1 1 d .
C14 C 1.0474(2) 0.4184(2) 0.2263(2) 0.0437(6) Uani 1 1 d .
H14A H 1.1129 0.3987 0.1978 0.052 Uiso 1 1 calc R
C15 C 0.9626(2) 0.43286(19) 0.1725(2) 0.0432(6) Uani 1 1 d .
C16 C 0.8652(2) 0.4628(2) 0.2128(2) 0.0434(6) Uani 1 1 d .
H16A H 0.8088 0.4729 0.1755 0.052 Uiso 1 1 calc R
C17 C 0.8543(2) 0.47720(19) 0.3104(2) 0.0414(6) Uani 1 1 d .
C18 C 0.9365(2) 0.4633(2) 0.3673(2) 0.0437(6) Uani 1 1 d .
H18A H 0.9277 0.4733 0.4332 0.052 Uiso 1 1 calc R
C19 C 0.9115(2) 0.09541(19) 0.2433(2) 0.0410(6) Uani 1 1 d .
C20 C 0.9272(2) 0.07763(19) 0.1457(2) 0.0418(6) Uani 1 1 d .
H20A H 0.9923 0.0559 0.1178 0.050 Uiso 1 1 calc R
C21 C 0.8437(2) 0.09299(19) 0.09067(19) 0.0401(6) Uani 1 1 d .
C22 C 0.7453(2) 0.1228(2) 0.1305(2) 0.0445(6) Uani 1 1 d .
H22A H 0.6890 0.1319 0.0923 0.053 Uiso 1 1 calc R
C23 C 0.7334(2) 0.1386(2) 0.2282(2) 0.0425(6) Uani 1 1 d .
C24 C 0.8151(2) 0.1256(2) 0.2862(2) 0.0441(6) Uani 1 1 d .
H24A H 0.8057 0.1369 0.3522 0.053 Uiso 1 1 calc R
C25 C 0.6608(3) -0.0331(2) -0.5966(2) 0.0499(7) Uani 1 1 d .
C26 C 0.6714(3) 0.0523(3) -0.5107(2) 0.0633(9) Uani 1 1 d .
H26A H 0.7311 0.0635 -0.4674 0.076 Uiso 1 1 calc R
C27 C 0.5138(3) 0.1013(2) -0.5547(3) 0.0639(9) Uani 1 1 d .
H27A H 0.4592 0.1457 -0.5418 0.077 Uiso 1 1 calc R
C28 C 0.5092(3) 0.0166(2) -0.6416(2) 0.0503(7) Uani 1 1 d .
C29 C 0.77245(19) -0.2078(2) -1.00814(19) 0.0372(6) Uani 1 1 d .
C30 C 0.8281(2) -0.1940(2) -1.0852(2) 0.0442(6) Uani 1 1 d .
H30A H 0.9004 -0.2082 -1.0929 0.053 Uiso 1 1 calc R
C31 C 0.6754(2) -0.1422(2) -1.1338(2) 0.0470(7) Uani 1 1 d .
H31A H 0.6376 -0.1202 -1.1770 0.056 Uiso 1 1 calc R
C32 C 0.6240(2) -0.1553(2) -1.05557(19) 0.0394(6) Uani 1 1 d .
C33 C 0.4351(3) -0.5517(2) -0.8262(2) 0.0595(8) Uani 1 1 d .
H33A H 0.4692 -0.6000 -0.8084 0.071 Uiso 1 1 calc R
C34 C 0.4964(2) -0.4650(2) -0.8309(2) 0.0471(7) Uani 1 1 d .
C35 C 0.3474(2) -0.4115(2) -0.8768(2) 0.0495(7) Uani 1 1 d .
C36 C 0.2847(3) -0.4951(3) -0.8708(2) 0.0602(8) Uani 1 1 d .
H36A H 0.2099 -0.5018 -0.8839 0.072 Uiso 1 1 calc R
C37 C 0.7711(2) -0.2554(2) -0.8684(2) 0.0434(6) Uani 1 1 d .
C38 C 0.7133(2) -0.3482(2) -0.8790(2) 0.0445(6) Uani 1 1 d .
H38A H 0.7090 -0.4034 -0.9386 0.053 Uiso 1 1 calc R
C39 C 0.6619(2) -0.3570(2) -0.7983(2) 0.0453(7) Uani 1 1 d .
C40 C 0.6681(2) -0.2766(2) -0.7092(2) 0.0473(7) Uani 1 1 d .
H40A H 0.6340 -0.2839 -0.6552 0.057 Uiso 1 1 calc R
C41 C 0.7262(2) -0.1856(2) -0.7025(2) 0.0459(7) Uani 1 1 d .
C42 C 0.7791(2) -0.1733(2) -0.7805(2) 0.0459(7) Uani 1 1 d .
H42A H 0.8192 -0.1112 -0.7741 0.055 Uiso 1 1 calc R
C43 C 0.4684(2) -0.1472(2) -0.9621(2) 0.0434(6) Uani 1 1 d .
C44 C 0.4095(2) -0.2402(2) -0.9744(2) 0.0494(7) Uani 1 1 d .
H44A H 0.4044 -0.2945 -1.0347 0.059 Uiso 1 1 calc R
C45 C 0.3583(2) -0.2499(2) -0.8943(2) 0.0495(7) Uani 1 1 d .
C46 C 0.3639(2) -0.1710(2) -0.8044(2) 0.0515(7) Uani 1 1 d .
H46A H 0.3289 -0.1791 -0.7511 0.062 Uiso 1 1 calc R
C47 C 0.4231(2) -0.0798(2) -0.7963(2) 0.0478(7) Uani 1 1 d .
C48 C 0.4766(2) -0.0661(2) -0.8740(2) 0.0452(7) Uani 1 1 d .
H48A H 0.5170 -0.0039 -0.8667 0.054 Uiso 1 1 calc R
C49 C 0.9832(14) 0.1108(13) -0.4329(13) 0.285(7) Uani 1 1 d U
C50 C 0.6796(5) 0.3837(4) -0.4030(4) 0.1036(16) Uani 1 1 d .

loop_
_atom_site_aniso_label
_atom_site_aniso_U_11
_atom_site_aniso_U_22
_atom_site_aniso_U_33
_atom_site_aniso_U_23
_atom_site_aniso_U_13
_atom_site_aniso_U_12
O1 0.0362(10) 0.0403(10) 0.0624(12) 0.0074(9) 0.0116(9) 0.0068(8)
O2 0.0358(10) 0.0483(12) 0.0661(13) 0.0120(10) -0.0094(9) -0.0033(8)
O3 0.0499(12) 0.0516(12) 0.0753(14) 0.0362(11) -0.0130(10) 0.0014(9)
O4 0.0379(10) 0.0456(11) 0.0835(15) 0.0226(10) 0.0192(10) 0.0008(8)
O5 0.0694(14) 0.0455(11) 0.0417(11) 0.0050(9) -0.0012(9) 0.0022(10)
O6 0.0740(14) 0.0502(12) 0.0539(12) 0.0285(10) 0.0191(11) 0.0055(10)
O7 0.0345(10) 0.0836(15) 0.0609(12) 0.0428(11) 0.0101(9) 0.0201(10)
O8 0.0371(10) 0.0858(16) 0.0606(12) 0.0461(12) 0.0079(9) 0.0211(10)
O9 0.0645(14) 0.0553(13) 0.0631(13) 0.0170(10) 0.0157(11) 0.0240(11)
O10 0.0602(13) 0.0617(14) 0.0516(12) 0.0104(10) -0.0086(10) 0.0047(11)
O11 0.0361(11) 0.0662(15) 0.1094(19) 0.0454(14) -0.0095(11) -0.0105(10)
O12 0.0600(13) 0.0434(12) 0.0834(16) 0.0347(11) -0.0048(11) 0.0021(10)
O13 0.189(5) 0.402(10) 0.088(3) 0.024(4) -0.050(3) 0.038(6)
O14 0.178(4) 0.080(2) 0.126(3) -0.001(2) 0.066(3) -0.015(2)
N1 0.0400(12) 0.0484(13) 0.0371(11) 0.0170(10) 0.0044(9) 0.0113(10)
N2 0.0596(17) 0.098(2) 0.0428(14) 0.0323(16) 0.0072(12) 0.0286(16)
N3 0.0338(12) 0.0706(17) 0.0534(14) 0.0204(12) 0.0131(10) 0.0114(12)
N4 0.0322(11) 0.0455(13) 0.0466(12) 0.0141(10) 0.0088(9) 0.0060(9)
N5 0.0446(15) 0.083(2) 0.0694(18) 0.0233(15) -0.0124(13) 0.0142(14)
N6 0.0316(11) 0.0506(13) 0.0405(12) 0.0180(10) 0.0006(9) 0.0046(10)
N7 0.102(2) 0.0468(15) 0.0536(17) 0.0114(13) 0.0206(17) -0.0028(16)
N8 0.0525(14) 0.0426(13) 0.0482(13) 0.0166(11) 0.0091(11) 0.0012(11)
N9 0.079(2) 0.0501(16) 0.0579(16) 0.0183(13) -0.0018(14) -0.0236(14)
N10 0.0459(14) 0.0421(13) 0.0582(14) 0.0223(11) 0.0028(11) -0.0037(10)
N11 0.0502(14) 0.0498(14) 0.0480(13) 0.0207(11) 0.0137(11) 0.0114(11)
N12 0.0324(11) 0.0450(12) 0.0459(12) 0.0225(10) 0.0037(9) 0.0078(9)
C1 0.0377(14) 0.0537(17) 0.0409(14) 0.0150(13) 0.0014(11) 0.0146(12)
C2 0.0528(18) 0.080(2) 0.0371(15) 0.0122(15) -0.0005(13) 0.0238(16)
C3 0.0494(17) 0.084(2) 0.0514(18) 0.0407(18) 0.0127(14) 0.0234(16)
C4 0.0416(15) 0.0554(17) 0.0450(15) 0.0267(13) 0.0101(12) 0.0167(12)
C5 0.0328(13) 0.0485(16) 0.0477(15) 0.0188(12) 0.0064(11) 0.0035(11)
C6 0.0339(14) 0.0623(19) 0.0565(17) 0.0262(15) 0.0105(12) 0.0044(13)
C7 0.0370(14) 0.0577(18) 0.0467(15) 0.0113(13) 0.0103(12) 0.0135(13)
C8 0.0332(13) 0.0456(15) 0.0388(13) 0.0109(11) 0.0025(10) 0.0054(11)
C9 0.0505(18) 0.071(2) 0.065(2) 0.0323(17) -0.0038(15) 0.0159(16)
C10 0.0383(14) 0.0537(17) 0.0449(15) 0.0235(13) 0.0005(11) 0.0045(12)
C11 0.0334(13) 0.0517(16) 0.0400(14) 0.0105(12) 0.0035(11) 0.0051(12)
C12 0.0353(15) 0.068(2) 0.0584(18) 0.0101(15) -0.0062(13) 0.0046(14)
C13 0.0289(12) 0.0357(13) 0.0523(16) 0.0122(11) 0.0012(11) -0.0030(10)
C14 0.0358(14) 0.0349(14) 0.0600(17) 0.0164(12) 0.0123(12) 0.0016(11)
C15 0.0517(16) 0.0313(13) 0.0494(15) 0.0183(11) 0.0128(12) 0.0010(11)
C16 0.0418(14) 0.0368(14) 0.0551(16) 0.0201(12) 0.0035(12) 0.0061(11)
C17 0.0321(13) 0.0314(13) 0.0552(16) 0.0091(11) 0.0073(11) 0.0013(10)
C18 0.0384(14) 0.0407(14) 0.0447(15) 0.0077(11) 0.0032(11) -0.0019(11)
C19 0.0398(14) 0.0326(13) 0.0546(16) 0.0215(12) -0.0033(12) -0.0003(10)
C20 0.0356(13) 0.0325(13) 0.0565(16) 0.0150(12) 0.0039(12) 0.0034(10)
C21 0.0425(14) 0.0317(13) 0.0421(14) 0.0095(11) -0.0004(11) -0.0015(11)
C22 0.0359(14) 0.0364(14) 0.0587(17) 0.0151(12) -0.0073(12) 0.0000(11)
C23 0.0311(13) 0.0351(14) 0.0614(17) 0.0179(12) 0.0077(12) 0.0000(10)
C24 0.0465(15) 0.0391(14) 0.0495(15) 0.0208(12) 0.0061(12) -0.0030(12)
C25 0.0566(18) 0.0452(16) 0.0467(16) 0.0171(13) 0.0082(13) -0.0044(13)
C26 0.082(2) 0.0548(19) 0.0454(17) 0.0134(14) 0.0052(16) -0.0124(17)
C27 0.093(3) 0.0451(17) 0.0559(19) 0.0192(15) 0.0296(19) 0.0108(17)
C28 0.0605(18) 0.0420(15) 0.0514(17) 0.0195(13) 0.0182(14) 0.0070(13)
C29 0.0299(12) 0.0396(13) 0.0447(14) 0.0179(11) 0.0017(10) 0.0038(10)
C30 0.0383(14) 0.0423(15) 0.0523(16) 0.0164(12) 0.0096(12) 0.0084(11)
C31 0.0513(16) 0.0540(17) 0.0430(15) 0.0239(13) 0.0058(12) 0.0151(13)
C32 0.0358(13) 0.0412(14) 0.0444(14) 0.0183(11) 0.0014(11) 0.0082(11)
C33 0.088(3) 0.0388(16) 0.0514(17) 0.0190(13) 0.0016(16) -0.0077(15)
C34 0.0542(17) 0.0384(15) 0.0474(15) 0.0152(12) 0.0003(13) -0.0016(12)
C35 0.0440(16) 0.0477(16) 0.0533(16) 0.0176(13) 0.0014(13) -0.0112(12)
C36 0.0590(19) 0.0577(19) 0.0584(18) 0.0203(15) 0.0024(15) -0.0211(15)
C37 0.0326(13) 0.0589(17) 0.0494(15) 0.0301(14) 0.0037(11) 0.0147(12)
C38 0.0428(15) 0.0434(15) 0.0494(15) 0.0174(12) -0.0024(12) 0.0127(12)
C39 0.0412(15) 0.0421(15) 0.0605(17) 0.0276(13) -0.0042(12) 0.0063(12)
C40 0.0436(15) 0.0586(18) 0.0488(16) 0.0293(14) 0.0041(12) 0.0092(13)
C41 0.0418(15) 0.0466(16) 0.0473(16) 0.0144(12) -0.0069(12) 0.0054(12)
C42 0.0338(14) 0.0481(16) 0.0603(18) 0.0261(14) -0.0032(12) 0.0001(11)
C43 0.0287(13) 0.0593(17) 0.0555(16) 0.0343(14) 0.0057(11) 0.0150(12)
C44 0.0328(14) 0.0565(17) 0.0612(18) 0.0229(14) -0.0042(12) 0.0106(12)
C45 0.0268(13) 0.0544(17) 0.077(2) 0.0361(16) -0.0010(13) 0.0014(12)
C46 0.0352(14) 0.0653(19) 0.0668(19) 0.0376(16) 0.0133(13) 0.0111(13)
C47 0.0393(14) 0.0508(16) 0.0603(18) 0.0256(14) 0.0086(13) 0.0161(12)
C48 0.0329(13) 0.0467(16) 0.0652(18) 0.0301(14) 0.0042(12) 0.0094(11)
C49 0.283(7) 0.289(7) 0.284(7) 0.104(3) 0.015(2) 0.027(2)
C50 0.116(4) 0.098(3) 0.084(3) 0.025(3) 0.017(3) -0.022(3)

loop_
_atom_type_symbol
_atom_type_description
_atom_type_scat_dispersion_real
_atom_type_scat_dispersion_imag
_atom_type_scat_source
C C 0.0033 0.0016 'International Tables Vol C Tables 4.2.6.8 and 6.1.1.4'
H H 0.0000 0.0000 'International Tables Vol C Tables 4.2.6.8 and 6.1.1.4'
N N 0.0061 0.0033 'International Tables Vol C Tables 4.2.6.8 and 6.1.1.4'
O O 0.0106 0.0060 'International Tables Vol C Tables 4.2.6.8 and 6.1.1.4'

loop_
_geom_angle_atom_site_label_1
_geom_angle_atom_site_label_2
_geom_angle_atom_site_label_3
_geom_angle
C8 O1 C17 116.09(19)
C11 O2 C13 117.5(2)
C10 O3 C19 116.1(2)
C5 O4 C23 117.6(2)
C1 O5 C21 117.4(2)
C4 O6 C15 117.1(2)
C29 O7 C37 117.51(19)
C32 O8 C43 116.4(2)
C28 O9 C47 117.3(2)
C25 O10 C41 116.2(2)
C35 O11 C45 116.1(2)
C34 O12 C39 117.1(2)
C1 N1 C4 115.9(2)
C3 N2 C2 117.9(3)
C7 N3 C6 118.1(2)
C8 N4 C5 115.8(2)
C12 N5 C9 117.5(3)
C10 N6 C11 115.2(2)
C27 N7 C26 118.3(3)
C28 N8 C25 115.5(3)
C36 N9 C33 117.1(3)
C34 N10 C35 115.5(3)
C30 N11 C31 117.0(2)
C29 N12 C32 115.2(2)
N1 C1 O5 119.1(2)
N1 C1 C2 122.9(3)
O5 C1 C2 118.0(3)
N2 C2 C1 119.9(3)
N2 C2 H2A 120.0
C1 C2 H2A 120.0
N2 C3 C4 120.7(3)
N2 C3 H3A 119.7
C4 C3 H3A 119.7
N1 C4 O6 118.9(2)
N1 C4 C3 122.7(3)
O6 C4 C3 118.4(3)
N4 C5 O4 119.0(2)
N4 C5 C6 122.9(3)
O4 C5 C6 118.1(2)
N3 C6 C5 120.2(3)
N3 C6 H6A 119.9
C5 C6 H6A 119.9
N3 C7 C8 120.0(3)
N3 C7 H7A 120.0
C8 C7 H7A 120.0
N4 C8 O1 119.3(2)
N4 C8 C7 122.9(3)
O1 C8 C7 117.8(2)
N5 C9 C10 120.1(3)
N5 C9 H9A 120.0
C10 C9 H9A 120.0
N6 C10 O3 118.3(2)
N6 C10 C9 123.4(3)
O3 C10 C9 118.3(3)
N6 C11 O2 118.6(2)
N6 C11 C12 123.5(3)
O2 C11 C12 117.9(3)
N5 C12 C11 120.3(3)
N5 C12 H12A 119.9
C11 C12 H12A 119.9
C14 C13 C18 122.2(3)
C14 C13 O2 118.9(2)
C18 C13 O2 118.9(2)
C13 C14 C15 118.0(2)
C13 C14 H14A 121.0
C15 C14 H14A 121.0
C14 C15 C16 122.3(3)
C14 C15 O6 119.1(2)
C16 C15 O6 118.6(3)
C17 C16 C15 117.6(3)
C17 C16 H16A 121.2
C15 C16 H16A 121.2
C18 C17 C16 122.4(2)
C18 C17 O1 118.9(2)
C16 C17 O1 118.7(2)
C17 C18 C13 117.5(3)
C17 C18 H18A 121.2
C13 C18 H18A 121.2
C20 C19 C24 122.2(3)
C20 C19 O3 118.1(2)
C24 C19 O3 119.7(3)
C19 C20 C21 118.0(2)
C19 C20 H20A 121.0
C21 C20 H20A 121.0
C20 C21 C22 121.8(3)
C20 C21 O5 119.1(2)
C22 C21 O5 119.2(2)
C23 C22 C21 117.9(3)
C23 C22 H22A 121.0
C21 C22 H22A 121.0
C24 C23 C22 122.3(2)
C24 C23 O4 119.5(3)
C22 C23 O4 118.2(3)
C23 C24 C19 117.8(3)
C23 C24 H24A 121.1
C19 C24 H24A 121.1
N8 C25 O10 118.9(3)
N8 C25 C26 123.2(3)
O10 C25 C26 117.9(3)
N7 C26 C25 119.7(3)
N7 C26 H26A 120.1
C25 C26 H26A 120.1
N7 C27 C28 119.8(3)
N7 C27 H27A 120.1
C28 C27 H27A 120.1
N8 C28 O9 119.0(3)
N8 C28 C27 123.4(3)
O9 C28 C27 117.6(3)
N12 C29 O7 119.4(2)
N12 C29 C30 123.0(2)
O7 C29 C30 117.6(2)
N11 C30 C29 120.7(2)
N11 C30 H30A 119.7
C29 C30 H30A 119.7
N11 C31 C32 120.4(3)
N11 C31 H31A 119.8
C32 C31 H31A 119.8
N12 C32 O8 118.1(2)
N12 C32 C31 123.8(2)
O8 C32 C31 118.1(2)
N9 C33 C34 120.6(3)
N9 C33 H33A 119.7
C34 C33 H33A 119.7
N10 C34 O12 119.1(2)
N10 C34 C33 122.5(3)
O12 C34 C33 118.4(3)
N10 C35 O11 119.1(2)
N10 C35 C36 123.2(3)
O11 C35 C36 117.7(3)
N9 C36 C35 121.1(3)
N9 C36 H36A 119.5
C35 C36 H36A 119.5
C38 C37 C42 121.8(3)
C38 C37 O7 119.2(3)
C42 C37 O7 119.0(3)
C37 C38 C39 118.0(3)
C37 C38 H38A 121.0
C39 C38 H38A 121.0
C40 C39 C38 121.9(3)
C40 C39 O12 119.4(3)
C38 C39 O12 118.7(3)
C41 C40 C39 117.9(3)
C41 C40 H40A 121.0
C39 C40 H40A 121.0
C40 C41 C42 122.3(3)
C40 C41 O10 119.6(3)
C42 C41 O10 118.0(3)
C41 C42 C37 118.1(3)
C41 C42 H42A 121.0
C37 C42 H42A 121.0
C48 C43 C44 122.1(3)
C48 C43 O8 119.5(3)
C44 C43 O8 118.4(3)
C45 C44 C43 117.7(3)
C45 C44 H44A 121.2
C43 C44 H44A 121.2
C46 C45 C44 122.6(3)
C46 C45 O11 119.3(3)
C44 C45 O11 118.1(3)
C47 C46 C45 117.4(3)
C47 C46 H46A 121.3
C45 C46 H46A 121.3
C46 C47 C48 122.5(3)
C46 C47 O9 118.7(3)
C48 C47 O9 118.7(3)
C43 C48 C47 117.8(3)
C43 C48 H48A 121.1
C47 C48 H48A 121.1

loop_
_geom_bond_atom_site_label_1
_geom_bond_atom_site_label_2
_geom_bond_distance
O1 C8 1.358(3)
O1 C17 1.399(3)
O2 C11 1.364(4)
O2 C13 1.405(3)
O3 C10 1.371(3)
O3 C19 1.396(3)
O4 C5 1.369(3)
O4 C23 1.399(3)
O5 C1 1.359(4)
O5 C21 1.402(3)
O6 C4 1.360(4)
O6 C15 1.404(3)
O7 C29 1.355(3)
O7 C37 1.403(3)
O8 C32 1.368(3)
O8 C43 1.401(3)
O9 C28 1.357(4)
O9 C47 1.404(4)
O10 C25 1.364(4)
O10 C41 1.405(3)
O11 C35 1.360(4)
O11 C45 1.399(4)
O12 C34 1.361(4)
O12 C39 1.407(3)
O13 C49 1.569(17)
O14 C50 1.389(6)
N1 C1 1.317(4)
N1 C4 1.324(4)
N2 C3 1.318(5)
N2 C2 1.336(5)
N3 C7 1.322(4)
N3 C6 1.327(4)
N4 C8 1.316(3)
N4 C5 1.319(3)
N5 C12 1.330(5)
N5 C9 1.331(5)
N6 C10 1.312(4)
N6 C11 1.321(3)
N7 C27 1.318(5)
N7 C26 1.330(5)
N8 C28 1.308(4)
N8 C25 1.317(4)
N9 C36 1.316(5)
N9 C33 1.325(5)
N10 C34 1.313(4)
N10 C35 1.316(4)
N11 C30 1.325(4)
N11 C31 1.333(4)
N12 C29 1.314(3)
N12 C32 1.316(3)
C1 C2 1.383(4)
C2 H2A 0.9300
C3 C4 1.376(4)
C3 H3A 0.9300
C5 C6 1.383(4)
C6 H6A 0.9300
C7 C8 1.391(4)
C7 H7A 0.9300
C9 C10 1.385(4)
C9 H9A 0.9300
C11 C12 1.373(4)
C12 H12A 0.9300
C13 C14 1.369(4)
C13 C18 1.382(4)
C14 C15 1.371(4)
C14 H14A 0.9300
C15 C16 1.376(4)
C16 C17 1.374(4)
C16 H16A 0.9300
C17 C18 1.373(4)
C18 H18A 0.9300
C19 C20 1.375(4)
C19 C24 1.378(4)
C20 C21 1.377(4)
C20 H20A 0.9300
C21 C22 1.384(4)
C22 C23 1.374(4)
C22 H22A 0.9300
C23 C24 1.373(4)
C24 H24A 0.9300
C25 C26 1.381(4)
C26 H26A 0.9300
C27 C28 1.386(4)
C27 H27A 0.9300
C29 C30 1.386(4)
C30 H30A 0.9300
C31 C32 1.371(4)
C31 H31A 0.9300
C33 C34 1.389(4)
C33 H33A 0.9300
C35 C36 1.370(4)
C36 H36A 0.9300
C37 C38 1.374(4)
C37 C42 1.376(4)
C38 C39 1.382(4)
C38 H38A 0.9300
C39 C40 1.376(4)
C40 C41 1.370(4)
C40 H40A 0.9300
C41 C42 1.374(4)
C42 H42A 0.9300
C43 C48 1.372(4)
C43 C44 1.378(4)
C44 C45 1.378(4)
C44 H44A 0.9300
C45 C46 1.375(5)
C46 C47 1.373(4)
C46 H46A 0.9300
C47 C48 1.380(4)
C48 H48A 0.9300

loop_
_geom_torsion_atom_site_label_1
_geom_torsion_atom_site_label_2
_geom_torsion_atom_site_label_3
_geom_torsion_atom_site_label_4
_geom_torsion
C4 N1 C1 O5 178.2(2)
C4 N1 C1 C2 -0.6(4)
C21 O5 C1 N1 4.6(4)
C21 O5 C1 C2 -176.5(2)
C3 N2 C2 C1 0.3(4)
N1 C1 C2 N2 -0.2(4)
O5 C1 C2 N2 -179.0(3)
C2 N2 C3 C4 0.3(4)
C1 N1 C4 O6 -177.4(2)
C1 N1 C4 C3 1.2(4)
C15 O6 C4 N1 -4.4(4)
C15 O6 C4 C3 177.0(2)
N2 C3 C4 N1 -1.1(4)
N2 C3 C4 O6 177.5(3)
C8 N4 C5 O4 -179.0(2)
C8 N4 C5 C6 0.8(4)
C23 O4 C5 N4 -1.5(4)
C23 O4 C5 C6 178.6(3)
C7 N3 C6 C5 0.2(4)
N4 C5 C6 N3 -0.9(5)
O4 C5 C6 N3 178.9(3)
C6 N3 C7 C8 0.4(4)
C5 N4 C8 O1 179.2(2)
C5 N4 C8 C7 -0.2(4)
C17 O1 C8 N4 2.8(4)
C17 O1 C8 C7 -177.8(3)
N3 C7 C8 N4 -0.5(4)
N3 C7 C8 O1 -179.8(3)
C12 N5 C9 C10 0.4(5)
C11 N6 C10 O3 -179.6(2)
C11 N6 C10 C9 1.0(4)
C19 O3 C10 N6 13.5(4)
C19 O3 C10 C9 -167.1(3)
N5 C9 C10 N6 -1.7(5)
N5 C9 C10 O3 178.9(3)
C10 N6 C11 O2 -178.6(2)
C10 N6 C11 C12 1.0(4)
C13 O2 C11 N6 -15.2(4)
C13 O2 C11 C12 165.2(3)
C9 N5 C12 C11 1.5(5)
N6 C11 C12 N5 -2.3(5)
O2 C11 C12 N5 177.3(3)
C11 O2 C13 C14 -83.3(3)
C11 O2 C13 C18 98.9(3)
C18 C13 C14 C15 -0.1(4)
O2 C13 C14 C15 -177.8(2)
C13 C14 C15 C16 0.5(4)
C13 C14 C15 O6 178.0(2)
C4 O6 C15 C14 92.4(3)
C4 O6 C15 C16 -90.0(3)
C14 C15 C16 C17 -0.6(4)
O6 C15 C16 C17 -178.2(2)
C15 C16 C17 C18 0.3(4)
C15 C16 C17 O1 178.7(2)
C8 O1 C17 C18 -92.2(3)
C8 O1 C17 C16 89.4(3)
C16 C17 C18 C13 0.1(4)
O1 C17 C18 C13 -178.3(2)
C14 C13 C18 C17 -0.2(4)
O2 C13 C18 C17 177.5(2)
C10 O3 C19 C20 85.2(3)
C10 O3 C19 C24 -96.7(3)
C24 C19 C20 C21 1.3(4)
O3 C19 C20 C21 179.5(2)
C19 C20 C21 C22 -1.7(4)
C19 C20 C21 O5 -179.6(2)
C1 O5 C21 C20 -96.8(3)
C1 O5 C21 C22 85.2(3)
C20 C21 C22 C23 1.0(4)
O5 C21 C22 C23 179.0(2)
C21 C22 C23 C24 -0.1(4)
C21 C22 C23 O4 -177.2(2)
C5 O4 C23 C24 92.5(3)
C5 O4 C23 C22 -90.3(3)
C22 C23 C24 C19 -0.2(4)
O4 C23 C24 C19 176.8(2)
C20 C19 C24 C23 -0.4(4)
O3 C19 C24 C23 -178.5(2)
C28 N8 C25 O10 177.5(2)
C28 N8 C25 C26 -1.8(4)
C41 O10 C25 N8 3.7(4)
C41 O10 C25 C26 -176.9(3)
C27 N7 C26 C25 -1.6(5)
N8 C25 C26 N7 3.2(5)
O10 C25 C26 N7 -176.2(3)
C26 N7 C27 C28 -1.0(5)
C25 N8 C28 O9 179.2(2)
C25 N8 C28 C27 -0.9(4)
C47 O9 C28 N8 -2.2(4)
C47 O9 C28 C27 177.9(3)
N7 C27 C28 N8 2.4(5)
N7 C27 C28 O9 -177.7(3)
C32 N12 C29 O7 -177.9(2)
C32 N12 C29 C30 0.7(4)
C37 O7 C29 N12 -3.6(4)
C37 O7 C29 C30 177.7(3)
C31 N11 C30 C29 -0.3(4)
N12 C29 C30 N11 -0.8(4)
O7 C29 C30 N11 177.8(2)
C30 N11 C31 C32 1.3(4)
C29 N12 C32 O8 179.2(2)
C29 N12 C32 C31 0.3(4)
C43 O8 C32 N12 2.2(4)
C43 O8 C32 C31 -178.9(3)
N11 C31 C32 N12 -1.4(4)
N11 C31 C32 O8 179.7(3)
C36 N9 C33 C34 -0.4(5)
C35 N10 C34 O12 -178.1(3)
C35 N10 C34 C33 2.1(4)
C39 O12 C34 N10 9.4(4)
C39 O12 C34 C33 -170.8(3)
N9 C33 C34 N10 -1.6(5)
N9 C33 C34 O12 178.5(3)
C34 N10 C35 O11 -179.1(3)
C34 N10 C35 C36 -0.7(4)
C45 O11 C35 N10 -13.1(4)
C45 O11 C35 C36 168.5(3)
C33 N9 C36 C35 1.7(5)
N10 C35 C36 N9 -1.2(5)
O11 C35 C36 N9 177.1(3)
C29 O7 C37 C38 92.7(3)
C29 O7 C37 C42 -89.2(3)
C42 C37 C38 C39 0.6(4)
O7 C37 C38 C39 178.6(2)
C37 C38 C39 C40 -0.7(4)
C37 C38 C39 O12 -178.2(2)
C34 O12 C39 C40 88.5(3)
C34 O12 C39 C38 -93.9(3)
C38 C39 C40 C41 0.9(4)
O12 C39 C40 C41 178.5(2)
C39 C40 C41 C42 -1.2(4)
C39 C40 C41 O10 -178.6(2)
C25 O10 C41 C40 -92.8(3)
C25 O10 C41 C42 89.7(3)
C40 C41 C42 C37 1.1(4)
O10 C41 C42 C37 178.5(2)
C38 C37 C42 C41 -0.8(4)
O7 C37 C42 C41 -178.8(2)
C32 O8 C43 C48 87.9(3)
C32 O8 C43 C44 -94.6(3)
C48 C43 C44 C45 -0.2(4)
O8 C43 C44 C45 -177.6(2)
C43 C44 C45 C46 0.3(4)
C43 C44 C45 O11 179.1(2)
C35 O11 C45 C46 -82.8(3)
C35 O11 C45 C44 98.3(3)
C44 C45 C46 C47 0.1(4)
O11 C45 C46 C47 -178.7(2)
C45 C46 C47 C48 -0.7(4)
C45 C46 C47 O9 176.5(2)
C28 O9 C47 C46 94.0(3)
C28 O9 C47 C48 -88.8(3)
C44 C43 C48 C47 -0.3(4)
O8 C43 C48 C47 177.1(2)
C46 C47 C48 C43 0.7(4)
O9 C47 C48 C43 -176.4(2)
